data_4500820
loop_
_publ_author_name
'Ghosh, Soumyajit'
'Bag, Partha Pratim'
'Reddy, C. Malla'

_publ_section_title
;
 Co-Crystals of Sulfamethazine with Some Carboxylic Acids and Amides:
 Co-Former Assisted Tautomerism in an Active Pharmaceutical Ingredient and
 Hydrogen Bond Competition Study
;
_journal_issue 8
_journal_name_full 'Crystal Growth &amp; Design'
_journal_page_first 3489
_journal_paper_doi 10.1021/cg200334m
_journal_volume 11
_journal_year 2011
_chemical_formula_moiety 'C12 H14 N4 O2 S, C11 H8 O3'
_chemical_formula_sum 'C23 H22 N4 O5 S'
_chemical_formula_weight 466.51
_chemical_melting_point 463.17
_chemical_name_systematic
; 
 ? 
;
_space_group_IT_number 2
_symmetry_cell_setting triclinic
_symmetry_space_group_name_Hall '-P 1'
_symmetry_space_group_name_H-M 'P -1'
_atom_sites_solution_hydrogens geom
_atom_sites_solution_primary direct
_atom_sites_solution_secondary difmap
_audit_creation_method SHELXL-97
_cell_angle_alpha 77.7560(10)
_cell_angle_beta 66.1980(10)
_cell_angle_gamma 85.2370(10)
_cell_formula_units_Z 4
_cell_length_a 12.1076(8)
_cell_length_b 13.5903(9)
_cell_length_c 14.7508(10)
_cell_measurement_reflns_used 9982
_cell_measurement_temperature 100(2)
_cell_measurement_theta_max 31.68
_cell_measurement_theta_min 2.22
_cell_volume 2170.2(3)
_computing_cell_refinement 'Bruker SMART'
_computing_data_collection 'Bruker SMART'
_computing_data_reduction 'Bruker SAINT'
_computing_molecular_graphics 'Bruker SHELXTL'
_computing_publication_material 'Bruker SHELXTL'
_computing_structure_refinement 'SHELXL-97 (Sheldrick, 1997)'
_computing_structure_solution 'SHELXS-97 (Sheldrick, 1990)'
_diffrn_ambient_temperature 100(2)
_diffrn_measured_fraction_theta_full 0.994
_diffrn_measured_fraction_theta_max 0.994
_diffrn_radiation_monochromator graphite
_diffrn_radiation_source 'fine-focus sealed tube'
_diffrn_radiation_type MoK\a
_diffrn_radiation_wavelength 0.71073
_diffrn_reflns_av_R_equivalents 0.0271
_diffrn_reflns_av_sigmaI/netI 0.0250
_diffrn_reflns_limit_h_max 15
_diffrn_reflns_limit_h_min -15
_diffrn_reflns_limit_k_max 17
_diffrn_reflns_limit_k_min -17
_diffrn_reflns_limit_l_max 18
_diffrn_reflns_limit_l_min -18
_diffrn_reflns_number 32954
_diffrn_reflns_theta_full 27.00
_diffrn_reflns_theta_max 27.00
_diffrn_reflns_theta_min 1.54
_exptl_absorpt_coefficient_mu 0.194
_exptl_absorpt_correction_T_max 0.985
_exptl_absorpt_correction_T_min 0.922
_exptl_absorpt_correction_type multi-scan
_exptl_absorpt_process_details 'multi-scan absorption correction'
_exptl_crystal_colour 'pale brown'
_exptl_crystal_density_diffrn 1.428
_exptl_crystal_density_method 'not measured'
_exptl_crystal_description needle
_exptl_crystal_F_000 976
_exptl_crystal_size_max 0.58
_exptl_crystal_size_mid 0.35
_exptl_crystal_size_min 0.076
_refine_diff_density_max 0.380
_refine_diff_density_min -0.380
_refine_diff_density_rms 0.049
_refine_ls_extinction_method none
_refine_ls_goodness_of_fit_ref 1.039
_refine_ls_hydrogen_treatment mixed
_refine_ls_matrix_type full
_refine_ls_number_parameters 639
_refine_ls_number_reflns 9414
_refine_ls_number_restraints 0
_refine_ls_restrained_S_all 1.039
_refine_ls_R_factor_all 0.0445
_refine_ls_R_factor_gt 0.0355
_refine_ls_shift/su_max 0.016
_refine_ls_shift/su_mean 0.000
_refine_ls_structure_factor_coef Fsqd
_refine_ls_weighting_details 'calc w=1/[\s^2^(Fo^2^)+(0.0509P)^2^+1.1600P] where P=(Fo^2^+2Fc^2^)/3'
_refine_ls_weighting_scheme calc
_refine_ls_wR_factor_gt 0.0978
_refine_ls_wR_factor_ref 0.1064
_reflns_number_gt 7796
_reflns_number_total 9414
_reflns_threshold_expression >2sigma(I)
_cod_data_source_file cg200334m_si_002.cif
_cod_data_source_block cmr_sg_062_1
_cod_depositor_comments
;
The following automatic conversions were performed:

'_symmetry_cell_setting' value 'Triclinic' changed to 'triclinic'
according to /home/saulius/struct/CIF-dictionaries/cif_core.dic
dictionary named 'cif_core.dic' version 2.4.1 from 2010-06-29.

Automatic conversion script
Id: cif_fix_values 1715 2011-07-08 13:25:40Z adriana 
;
_cod_original_sg_symbol_H-M 'P-1   '
_cod_database_code 4500820

loop_
_symmetry_equiv_pos_as_xyz
'x, y, z'
'-x, -y, -z'

loop_
_atom_site_label
_atom_site_type_symbol
_atom_site_fract_x
_atom_site_fract_y
_atom_site_fract_z
_atom_site_U_iso_or_equiv
_atom_site_adp_type
_atom_site_occupancy
_atom_site_symmetry_multiplicity
_atom_site_calc_flag
_atom_site_refinement_flags
S1 S 0.33416(3) 0.42066(2) 0.21941(3) 0.01521(9) Uani 1 1 d .
S2 S 0.68471(3) 0.06505(2) 0.27676(3) 0.01617(9) Uani 1 1 d .
O1 O 1.04181(9) 0.49427(8) 0.16762(8) 0.0202(2) Uani 1 1 d .
O2 O 0.97809(9) 0.36854(8) 0.12309(8) 0.0208(2) Uani 1 1 d .
O3 O 0.92292(10) 0.66290(8) 0.17203(8) 0.0214(2) Uani 1 1 d .
O4 O 0.29851(9) 0.52491(7) 0.21331(8) 0.0204(2) Uani 1 1 d .
O5 O 0.45622(9) 0.39523(8) 0.16209(8) 0.0213(2) Uani 1 1 d .
O6 O 0.72352(10) -0.03811(7) 0.27477(8) 0.0226(2) Uani 1 1 d .
O7 O 0.56322(9) 0.08601(8) 0.33977(8) 0.0230(2) Uani 1 1 d .
O8 O -0.02603(9) 0.98251(8) 0.33919(8) 0.0200(2) Uani 1 1 d .
O9 O 0.03993(9) 1.10871(8) 0.38111(8) 0.0202(2) Uani 1 1 d .
O10 O 0.09555(9) 0.81505(8) 0.33045(8) 0.0198(2) Uani 1 1 d .
N1 N 0.33036(10) 0.21221(9) 0.17717(9) 0.0159(2) Uani 1 1 d .
N2 N 0.24282(11) 0.37266(9) 0.18110(9) 0.0165(2) Uani 1 1 d .
N3 N 0.17574(15) 0.22792(11) 0.65103(11) 0.0291(3) Uani 1 1 d .
N4 N 0.15454(10) 0.25462(9) 0.14085(8) 0.0151(2) Uani 1 1 d .
N5 N 0.80361(15) 0.28000(11) -0.14423(11) 0.0305(3) Uani 1 1 d .
N6 N 0.77924(11) 0.10931(9) 0.31449(9) 0.0162(2) Uani 1 1 d .
N7 N 0.69044(10) 0.26792(9) 0.32385(9) 0.0161(2) Uani 1 1 d .
N8 N 0.86544(10) 0.22403(9) 0.36125(8) 0.0146(2) Uani 1 1 d .
C1 C 0.97105(13) 0.46023(11) 0.13917(10) 0.0169(3) Uani 1 1 d .
C2 C 0.87167(12) 0.52079(11) 0.12193(10) 0.0166(3) Uani 1 1 d .
C3 C 0.85132(12) 0.61810(11) 0.14118(10) 0.0162(3) Uani 1 1 d .
C4 C 0.75191(13) 0.67585(11) 0.12886(10) 0.0167(3) Uani 1 1 d .
C5 C 0.72654(13) 0.77447(11) 0.14979(10) 0.0195(3) Uani 1 1 d .
H5 H 0.7759 0.8037 0.1715 0.023 Uiso 1 1 calc R
C6 C 0.62962(14) 0.82705(12) 0.13818(11) 0.0227(3) Uani 1 1 d .
H6A H 0.6135 0.8915 0.1523 0.027 Uiso 1 1 calc R
C7 C 0.55442(14) 0.78353(12) 0.10478(11) 0.0228(3) Uani 1 1 d .
H7 H 0.4889 0.8196 0.0973 0.027 Uiso 1 1 calc R
C8 C 0.57684(13) 0.68868(12) 0.08327(11) 0.0210(3) Uani 1 1 d .
H8 H 0.5268 0.6613 0.0609 0.025 Uiso 1 1 calc R
C9 C 0.67627(13) 0.63189(11) 0.09490(10) 0.0174(3) Uani 1 1 d .
C10 C 0.70133(13) 0.53324(11) 0.07301(11) 0.0195(3) Uani 1 1 d .
H10A H 0.6532 0.5054 0.0491 0.023 Uiso 1 1 calc R
C11 C 0.79540(13) 0.47940(11) 0.08687(10) 0.0185(3) Uani 1 1 d .
H11 H 0.8100 0.4147 0.0732 0.022 Uiso 1 1 calc R
C12 C 0.42977(13) 0.05046(11) 0.16316(12) 0.0210(3) Uani 1 1 d .
H12A H 0.5004 0.0663 0.1017 0.032 Uiso 1 1 calc R
H12B H 0.4057 -0.0178 0.1726 0.032 Uiso 1 1 calc R
H12C H 0.4474 0.0581 0.2191 0.032 Uiso 1 1 calc R
C13 C 0.32956(12) 0.12022(10) 0.15692(10) 0.0165(3) Uani 1 1 d .
C14 C 0.24410(12) 0.27499(10) 0.16620(10) 0.0149(3) Uani 1 1 d .
C15 C 0.29377(12) 0.36551(10) 0.34676(11) 0.0162(3) Uani 1 1 d .
C16 C 0.21295(13) 0.41554(10) 0.42107(11) 0.0176(3) Uani 1 1 d .
H16 H 0.1843 0.4789 0.4024 0.021 Uiso 1 1 calc R
C17 C 0.17565(13) 0.37105(11) 0.52198(11) 0.0194(3) Uani 1 1 d .
H17 H 0.1224 0.4049 0.5710 0.023 Uiso 1 1 calc R
C18 C 0.21790(14) 0.27435(11) 0.55134(11) 0.0204(3) Uani 1 1 d .
C19 C 0.05395(13) 0.13904(11) 0.09289(11) 0.0210(3) Uani 1 1 d .
H19A H -0.0197 0.1692 0.1321 0.032 Uiso 1 1 calc R
H19B H 0.0432 0.0675 0.1058 0.032 Uiso 1 1 calc R
H19C H 0.0748 0.1659 0.0224 0.032 Uiso 1 1 calc R
C20 C 0.15333(12) 0.16172(11) 0.12173(10) 0.0166(3) Uani 1 1 d .
C21 C 0.30153(14) 0.22632(11) 0.47570(11) 0.0200(3) Uani 1 1 d .
H21 H 0.3319 0.1636 0.4941 0.024 Uiso 1 1 calc R
C22 C 0.33939(13) 0.27078(11) 0.37437(11) 0.0178(3) Uani 1 1 d .
H22 H 0.3945 0.2382 0.3251 0.021 Uiso 1 1 calc R
C23 C 0.24142(13) 0.09239(11) 0.12871(11) 0.0185(3) Uani 1 1 d .
H23 H 0.2418 0.0287 0.1149 0.022 Uiso 1 1 calc R
C24 C 0.77249(14) 0.22858(11) -0.04702(11) 0.0197(3) Uani 1 1 d .
C25 C 0.68630(13) 0.26735(11) 0.03454(11) 0.0191(3) Uani 1 1 d .
H25 H 0.6469 0.3271 0.0218 0.023 Uiso 1 1 calc R
C26 C 0.65901(13) 0.21856(10) 0.13315(11) 0.0174(3) Uani 1 1 d .
H26 H 0.6027 0.2457 0.1863 0.021 Uiso 1 1 calc R
C27 C 0.71705(12) 0.12754(10) 0.15249(10) 0.0155(3) Uani 1 1 d .
C28 C 0.77695(12) 0.20501(10) 0.33389(10) 0.0145(3) Uani 1 1 d .
C29 C 0.68954(12) 0.35866(10) 0.34713(10) 0.0166(3) Uani 1 1 d .
C30 C 0.77648(13) 0.38508(11) 0.37748(11) 0.0179(3) Uani 1 1 d .
H30 H 0.7749 0.4479 0.3935 0.021 Uiso 1 1 calc R
C31 C 0.82824(14) 0.13578(11) -0.02613(11) 0.0200(3) Uani 1 1 d .
H31 H 0.8839 0.1081 -0.0791 0.024 Uiso 1 1 calc R
C32 C 0.80059(13) 0.08613(10) 0.07227(11) 0.0181(3) Uani 1 1 d .
H32 H 0.8375 0.0251 0.0853 0.022 Uiso 1 1 calc R
C33 C 0.86501(12) 0.31581(10) 0.38323(10) 0.0156(3) Uani 1 1 d .
C34 C 0.58947(13) 0.42863(11) 0.34081(12) 0.0220(3) Uani 1 1 d .
H34A H 0.5732 0.4223 0.2837 0.033 Uiso 1 1 calc R
H34B H 0.6129 0.4967 0.3331 0.033 Uiso 1 1 calc R
H34C H 0.5182 0.4117 0.4015 0.033 Uiso 1 1 calc R
C35 C 0.96372(13) 0.33844(11) 0.41293(11) 0.0194(3) Uani 1 1 d .
H35A H 0.9429 0.3104 0.4832 0.029 Uiso 1 1 calc R
H35B H 0.9734 0.4100 0.4013 0.029 Uiso 1 1 calc R
H35C H 1.0379 0.3093 0.3732 0.029 Uiso 1 1 calc R
C36 C 0.47218(13) 0.69790(12) 0.38613(11) 0.0221(3) Uani 1 1 d .
H36 H 0.5394 0.6627 0.3912 0.027 Uiso 1 1 calc R
C37 C 0.39599(14) 0.65412(11) 0.35395(11) 0.0211(3) Uani 1 1 d .
H37 H 0.4130 0.5903 0.3383 0.025 Uiso 1 1 calc R
C38 C 0.29664(13) 0.70563(11) 0.34570(10) 0.0186(3) Uani 1 1 d .
H38 H 0.2465 0.6763 0.3249 0.022 Uiso 1 1 calc R
C39 C 0.27029(12) 0.80328(10) 0.36881(10) 0.0157(3) Uani 1 1 d .
C40 C 0.16851(12) 0.86020(11) 0.35986(10) 0.0155(3) Uani 1 1 d .
C41 C 0.14745(12) 0.95666(11) 0.38056(10) 0.0161(3) Uani 1 1 d .
C42 C 0.04621(13) 1.01696(11) 0.36555(10) 0.0166(3) Uani 1 1 d .
C43 C 0.44836(13) 0.79155(11) 0.41002(11) 0.0199(3) Uani 1 1 d .
H43 H 0.4991 0.8190 0.4316 0.024 Uiso 1 1 calc R
C44 C 0.34657(12) 0.84729(11) 0.40208(10) 0.0166(3) Uani 1 1 d .
C45 C 0.32075(13) 0.94534(11) 0.42595(11) 0.0182(3) Uani 1 1 d .
H45 H 0.3694 0.9732 0.4493 0.022 Uiso 1 1 calc R
C46 C 0.22474(13) 0.99841(11) 0.41461(10) 0.0173(3) Uani 1 1 d .
H46 H 0.2095 1.0627 0.4293 0.021 Uiso 1 1 calc R
H3 H 0.983(2) 0.6214(16) 0.1705(16) 0.046(6) Uiso 1 1 d .
H10 H 0.031(2) 0.8591(16) 0.3335(16) 0.045(6) Uiso 1 1 d .
H2C H 0.1817(19) 0.4133(15) 0.1754(15) 0.037(5) Uiso 1 1 d .
H6 H 0.8331(18) 0.0677(15) 0.3212(14) 0.032(5) Uiso 1 1 d .
H5A H 0.8412(18) 0.2484(15) -0.1948(15) 0.032(5) Uiso 1 1 d .
H5B H 0.7645(19) 0.3350(16) -0.1553(16) 0.042(6) Uiso 1 1 d .
H3A H 0.2097(18) 0.1711(16) 0.6678(15) 0.037(5) Uiso 1 1 d .
H3B H 0.1432(17) 0.2650(15) 0.6974(15) 0.030(5) Uiso 1 1 d .
H9 H -0.034(2) 1.1493(19) 0.3721(19) 0.070(8) Uiso 1 1 d .
H2 H 1.051(2) 0.3285(19) 0.1315(19) 0.072(8) Uiso 1 1 d .

loop_
_atom_site_aniso_label
_atom_site_aniso_U_11
_atom_site_aniso_U_22
_atom_site_aniso_U_33
_atom_site_aniso_U_23
_atom_site_aniso_U_13
_atom_site_aniso_U_12
S1 0.01477(17) 0.01259(16) 0.02016(17) -0.00276(13) -0.00901(14) -0.00030(12)
S2 0.01739(18) 0.01359(17) 0.02008(18) -0.00165(13) -0.01046(14) -0.00188(13)
O1 0.0180(5) 0.0217(5) 0.0242(5) -0.0075(4) -0.0108(4) 0.0026(4)
O2 0.0196(5) 0.0181(5) 0.0275(6) -0.0058(4) -0.0120(4) 0.0025(4)
O3 0.0194(5) 0.0232(5) 0.0293(6) -0.0118(5) -0.0149(5) 0.0045(4)
O4 0.0244(5) 0.0131(5) 0.0267(5) -0.0027(4) -0.0140(5) 0.0003(4)
O5 0.0152(5) 0.0207(5) 0.0272(6) -0.0040(4) -0.0074(4) -0.0018(4)
O6 0.0314(6) 0.0135(5) 0.0291(6) -0.0021(4) -0.0190(5) -0.0011(4)
O7 0.0172(5) 0.0249(5) 0.0251(5) -0.0015(4) -0.0074(4) -0.0046(4)
O8 0.0188(5) 0.0194(5) 0.0252(5) -0.0068(4) -0.0114(4) 0.0025(4)
O9 0.0182(5) 0.0178(5) 0.0276(6) -0.0077(4) -0.0112(4) 0.0030(4)
O10 0.0182(5) 0.0206(5) 0.0265(5) -0.0099(4) -0.0130(4) 0.0035(4)
N1 0.0154(6) 0.0164(6) 0.0159(6) -0.0032(5) -0.0064(5) 0.0003(5)
N2 0.0164(6) 0.0155(6) 0.0220(6) -0.0054(5) -0.0116(5) 0.0021(5)
N3 0.0479(9) 0.0218(7) 0.0219(7) -0.0073(6) -0.0192(7) 0.0131(6)
N4 0.0137(5) 0.0168(6) 0.0147(5) -0.0032(5) -0.0053(5) -0.0004(4)
N5 0.0488(9) 0.0244(7) 0.0210(7) -0.0074(6) -0.0183(7) 0.0166(7)
N6 0.0171(6) 0.0156(6) 0.0208(6) -0.0053(5) -0.0120(5) 0.0024(5)
N7 0.0146(6) 0.0170(6) 0.0172(6) -0.0037(5) -0.0067(5) 0.0001(5)
N8 0.0133(6) 0.0161(6) 0.0139(5) -0.0029(5) -0.0049(4) -0.0006(4)
C1 0.0155(7) 0.0189(7) 0.0136(6) -0.0020(5) -0.0035(5) -0.0010(5)
C2 0.0143(7) 0.0197(7) 0.0145(6) -0.0026(5) -0.0044(5) -0.0010(5)
C3 0.0148(6) 0.0201(7) 0.0131(6) -0.0030(5) -0.0047(5) -0.0018(5)
C4 0.0157(7) 0.0204(7) 0.0125(6) -0.0015(5) -0.0047(5) -0.0009(5)
C5 0.0208(7) 0.0229(7) 0.0161(7) -0.0043(6) -0.0084(6) 0.0006(6)
C6 0.0248(8) 0.0216(7) 0.0210(7) -0.0040(6) -0.0091(6) 0.0040(6)
C7 0.0190(7) 0.0265(8) 0.0223(7) -0.0013(6) -0.0100(6) 0.0040(6)
C8 0.0172(7) 0.0261(8) 0.0199(7) -0.0011(6) -0.0088(6) -0.0018(6)
C9 0.0150(7) 0.0204(7) 0.0136(6) 0.0009(5) -0.0040(5) -0.0022(5)
C10 0.0182(7) 0.0219(7) 0.0194(7) -0.0014(6) -0.0087(6) -0.0052(6)
C11 0.0190(7) 0.0174(7) 0.0187(7) -0.0030(6) -0.0068(6) -0.0024(6)
C12 0.0190(7) 0.0179(7) 0.0268(8) -0.0058(6) -0.0095(6) 0.0022(6)
C13 0.0152(7) 0.0166(7) 0.0154(6) -0.0022(5) -0.0042(5) -0.0002(5)
C14 0.0142(6) 0.0170(6) 0.0123(6) -0.0024(5) -0.0041(5) -0.0009(5)
C15 0.0162(7) 0.0153(6) 0.0216(7) -0.0031(5) -0.0122(6) -0.0009(5)
C16 0.0189(7) 0.0132(6) 0.0257(7) -0.0051(6) -0.0137(6) 0.0021(5)
C17 0.0230(7) 0.0160(7) 0.0243(7) -0.0090(6) -0.0128(6) 0.0049(6)
C18 0.0276(8) 0.0179(7) 0.0235(7) -0.0060(6) -0.0175(6) 0.0025(6)
C19 0.0176(7) 0.0236(7) 0.0249(7) -0.0082(6) -0.0096(6) -0.0016(6)
C20 0.0144(7) 0.0195(7) 0.0147(6) -0.0041(5) -0.0038(5) -0.0026(5)
C21 0.0261(8) 0.0147(7) 0.0268(8) -0.0059(6) -0.0183(6) 0.0058(6)
C22 0.0178(7) 0.0167(7) 0.0249(7) -0.0077(6) -0.0132(6) 0.0036(5)
C23 0.0191(7) 0.0160(7) 0.0211(7) -0.0065(6) -0.0069(6) -0.0008(6)
C24 0.0261(8) 0.0170(7) 0.0223(7) -0.0066(6) -0.0154(6) 0.0042(6)
C25 0.0230(7) 0.0150(6) 0.0256(7) -0.0064(6) -0.0159(6) 0.0054(6)
C26 0.0168(7) 0.0165(7) 0.0231(7) -0.0073(6) -0.0110(6) 0.0024(5)
C27 0.0170(7) 0.0137(6) 0.0201(7) -0.0027(5) -0.0118(6) -0.0008(5)
C28 0.0137(6) 0.0166(6) 0.0117(6) -0.0019(5) -0.0035(5) -0.0014(5)
C29 0.0151(7) 0.0170(6) 0.0158(6) -0.0024(5) -0.0045(5) -0.0001(5)
C30 0.0182(7) 0.0151(6) 0.0208(7) -0.0055(6) -0.0072(6) 0.0001(5)
C31 0.0239(8) 0.0180(7) 0.0230(7) -0.0096(6) -0.0127(6) 0.0065(6)
C32 0.0203(7) 0.0138(6) 0.0260(7) -0.0062(6) -0.0147(6) 0.0039(5)
C33 0.0140(6) 0.0175(6) 0.0137(6) -0.0024(5) -0.0037(5) -0.0032(5)
C34 0.0181(7) 0.0205(7) 0.0296(8) -0.0072(6) -0.0112(6) 0.0037(6)
C35 0.0173(7) 0.0191(7) 0.0248(7) -0.0055(6) -0.0105(6) -0.0011(6)
C36 0.0174(7) 0.0259(8) 0.0216(7) -0.0015(6) -0.0085(6) 0.0043(6)
C37 0.0230(8) 0.0196(7) 0.0206(7) -0.0052(6) -0.0086(6) 0.0047(6)
C38 0.0198(7) 0.0203(7) 0.0167(6) -0.0039(6) -0.0082(6) 0.0002(6)
C39 0.0154(7) 0.0174(7) 0.0124(6) -0.0015(5) -0.0041(5) -0.0009(5)
C40 0.0147(7) 0.0187(7) 0.0125(6) -0.0019(5) -0.0049(5) -0.0027(5)
C41 0.0143(7) 0.0185(7) 0.0143(6) -0.0024(5) -0.0047(5) -0.0008(5)
C42 0.0153(7) 0.0182(7) 0.0139(6) -0.0032(5) -0.0033(5) -0.0001(5)
C43 0.0151(7) 0.0249(7) 0.0197(7) -0.0014(6) -0.0079(6) -0.0024(6)
C44 0.0152(7) 0.0192(7) 0.0131(6) 0.0000(5) -0.0042(5) -0.0022(5)
C45 0.0171(7) 0.0201(7) 0.0186(7) -0.0026(6) -0.0079(6) -0.0051(6)
C46 0.0176(7) 0.0158(6) 0.0177(7) -0.0032(5) -0.0057(6) -0.0025(5)

loop_
_atom_type_symbol
_atom_type_description
_atom_type_scat_dispersion_real
_atom_type_scat_dispersion_imag
_atom_type_scat_source
C C 0.0033 0.0016 'International Tables Vol C Tables 4.2.6.8 and 6.1.1.4'
H H 0.0000 0.0000 'International Tables Vol C Tables 4.2.6.8 and 6.1.1.4'
N N 0.0061 0.0033 'International Tables Vol C Tables 4.2.6.8 and 6.1.1.4'
O O 0.0106 0.0060 'International Tables Vol C Tables 4.2.6.8 and 6.1.1.4'
S S 0.1246 0.1234 'International Tables Vol C Tables 4.2.6.8 and 6.1.1.4'

loop_
_geom_angle_atom_site_label_1
_geom_angle_atom_site_label_2
_geom_angle_atom_site_label_3
_geom_angle
O5 S1 O4 119.60(6)
O5 S1 N2 109.20(6)
O4 S1 N2 102.61(6)
O5 S1 C15 109.78(6)
O4 S1 C15 108.08(6)
N2 S1 C15 106.72(6)
O7 S2 O6 119.58(6)
O7 S2 N6 109.44(6)
O6 S2 N6 102.26(6)
O7 S2 C27 109.65(6)
O6 S2 C27 107.97(6)
N6 S2 C27 107.13(6)
C1 O2 H2 113.6(14)
C3 O3 H3 106.6(14)
C42 O9 H9 113.2(14)
C40 O10 H10 106.2(13)
C14 N1 C13 115.94(12)
C14 N2 S1 126.77(10)
C14 N2 H2C 117.5(13)
S1 N2 H2C 115.5(13)
C18 N3 H3A 118.3(13)
C18 N3 H3B 118.7(12)
H3A N3 H3B 117.0(18)
C14 N4 C20 116.99(12)
C24 N5 H5A 119.7(13)
C24 N5 H5B 118.6(14)
H5A N5 H5B 117.9(18)
C28 N6 S2 125.91(10)
C28 N6 H6 119.8(13)
S2 N6 H6 114.3(13)
C28 N7 C29 116.00(12)
C28 N8 C33 116.81(12)
O1 C1 O2 123.02(13)
O1 C1 C2 122.33(13)
O2 C1 C2 114.65(12)
C3 C2 C11 119.79(13)
C3 C2 C1 120.02(13)
C11 C2 C1 120.18(13)
O3 C3 C2 122.62(12)
O3 C3 C4 116.96(12)
C2 C3 C4 120.42(13)
C5 C4 C9 119.39(13)
C5 C4 C3 122.15(13)
C9 C4 C3 118.45(13)
C6 C5 C4 120.48(14)
C6 C5 H5 119.8
C4 C5 H5 119.8
C5 C6 C7 120.21(14)
C5 C6 H6A 119.9
C7 C6 H6A 119.9
C8 C7 C6 120.80(14)
C8 C7 H7 119.6
C6 C7 H7 119.6
C7 C8 C9 120.45(14)
C7 C8 H8 119.8
C9 C8 H8 119.8
C8 C9 C10 121.45(13)
C8 C9 C4 118.66(13)
C10 C9 C4 119.89(13)
C11 C10 C9 120.41(13)
C11 C10 H10A 119.8
C9 C10 H10A 119.8
C10 C11 C2 120.99(13)
C10 C11 H11 119.5
C2 C11 H11 119.5
C13 C12 H12A 109.5
C13 C12 H12B 109.5
H12A C12 H12B 109.5
C13 C12 H12C 109.5
H12A C12 H12C 109.5
H12B C12 H12C 109.5
N1 C13 C23 121.53(13)
N1 C13 C12 116.81(12)
C23 C13 C12 121.63(13)
N1 C14 N4 126.79(13)
N1 C14 N2 119.09(12)
N4 C14 N2 114.12(12)
C16 C15 C22 120.27(13)
C16 C15 S1 119.37(10)
C22 C15 S1 120.34(11)
C17 C16 C15 120.20(12)
C17 C16 H16 119.9
C15 C16 H16 119.9
C16 C17 C18 120.44(13)
C16 C17 H17 119.8
C18 C17 H17 119.8
N3 C18 C21 121.05(13)
N3 C18 C17 120.40(14)
C21 C18 C17 118.54(13)
C20 C19 H19A 109.5
C20 C19 H19B 109.5
H19A C19 H19B 109.5
C20 C19 H19C 109.5
H19A C19 H19C 109.5
H19B C19 H19C 109.5
N4 C20 C23 120.16(13)
N4 C20 C19 117.08(12)
C23 C20 C19 122.76(13)
C22 C21 C18 121.18(13)
C22 C21 H21 119.4
C18 C21 H21 119.4
C21 C22 C15 119.33(13)
C21 C22 H22 120.3
C15 C22 H22 120.3
C20 C23 C13 118.55(13)
C20 C23 H23 120.7
C13 C23 H23 120.7
N5 C24 C25 120.97(13)
N5 C24 C31 120.55(14)
C25 C24 C31 118.47(13)
C26 C25 C24 121.32(13)
C26 C25 H25 119.3
C24 C25 H25 119.3
C25 C26 C27 119.39(13)
C25 C26 H26 120.3
C27 C26 H26 120.3
C32 C27 C26 120.21(13)
C32 C27 S2 119.66(10)
C26 C27 S2 120.13(11)
N7 C28 N8 126.88(13)
N7 C28 N6 118.32(12)
N8 C28 N6 114.80(12)
N7 C29 C30 121.41(13)
N7 C29 C34 116.70(12)
C30 C29 C34 121.88(13)
C33 C30 C29 118.61(13)
C33 C30 H30 120.7
C29 C30 H30 120.7
C32 C31 C24 120.49(13)
C32 C31 H31 119.8
C24 C31 H31 119.8
C31 C32 C27 120.09(12)
C31 C32 H32 120.0
C27 C32 H32 120.0
N8 C33 C30 120.25(13)
N8 C33 C35 117.42(12)
C30 C33 C35 122.33(13)
C29 C34 H34A 109.5
C29 C34 H34B 109.5
H34A C34 H34B 109.5
C29 C34 H34C 109.5
H34A C34 H34C 109.5
H34B C34 H34C 109.5
C33 C35 H35A 109.5
C33 C35 H35B 109.5
H35A C35 H35B 109.5
C33 C35 H35C 109.5
H35A C35 H35C 109.5
H35B C35 H35C 109.5
C43 C36 C37 120.80(13)
C43 C36 H36 119.6
C37 C36 H36 119.6
C38 C37 C36 120.19(14)
C38 C37 H37 119.9
C36 C37 H37 119.9
C37 C38 C39 120.36(14)
C37 C38 H38 119.8
C39 C38 H38 119.8
C38 C39 C44 119.54(13)
C38 C39 C40 122.15(13)
C44 C39 C40 118.31(13)
O10 C40 C41 122.60(12)
O10 C40 C39 116.90(12)
C41 C40 C39 120.50(13)
C40 C41 C46 119.91(13)
C40 C41 C42 120.07(13)
C46 C41 C42 120.02(13)
O8 C42 O9 123.08(13)
O8 C42 C41 122.29(13)
O9 C42 C41 114.63(12)
C36 C43 C44 120.61(14)
C36 C43 H43 119.7
C44 C43 H43 119.7
C43 C44 C39 118.50(13)
C43 C44 C45 121.42(13)
C39 C44 C45 120.08(12)
C46 C45 C44 120.19(13)
C46 C45 H45 119.9
C44 C45 H45 119.9
C45 C46 C41 120.96(13)
C45 C46 H46 119.5
C41 C46 H46 119.5

loop_
_geom_bond_atom_site_label_1
_geom_bond_atom_site_label_2
_geom_bond_distance
S1 O5 1.4314(11)
S1 O4 1.4413(10)
S1 N2 1.6579(12)
S1 C15 1.7469(14)
S2 O7 1.4311(11)
S2 O6 1.4438(10)
S2 N6 1.6589(12)
S2 C27 1.7464(14)
O1 C1 1.2500(17)
O2 C1 1.3067(17)
O2 H2 1.04(3)
O3 C3 1.3612(17)
O3 H3 0.88(2)
O8 C42 1.2471(17)
O9 C42 1.3057(17)
O9 H9 1.05(3)
O10 C40 1.3629(17)
O10 H10 0.93(2)
N1 C14 1.3322(17)
N1 C13 1.3472(18)
N2 C14 1.3886(18)
N2 H2C 0.91(2)
N3 C18 1.369(2)
N3 H3A 0.88(2)
N3 H3B 0.88(2)
N4 C14 1.3466(17)
N4 C20 1.3532(18)
N5 C24 1.367(2)
N5 H5A 0.88(2)
N5 H5B 0.87(2)
N6 C28 1.3855(18)
N6 H6 0.85(2)
N7 C28 1.3315(17)
N7 C29 1.3466(18)
N8 C28 1.3479(17)
N8 C33 1.3528(18)
C1 C2 1.4777(19)
C2 C3 1.393(2)
C2 C11 1.4254(19)
C3 C4 1.4341(19)
C4 C5 1.420(2)
C4 C9 1.426(2)
C5 C6 1.374(2)
C5 H5 0.9300
C6 C7 1.413(2)
C6 H6A 0.9300
C7 C8 1.372(2)
C7 H7 0.9300
C8 C9 1.4250(19)
C8 H8 0.9300
C9 C10 1.425(2)
C10 C11 1.364(2)
C10 H10A 0.9300
C11 H11 0.9300
C12 C13 1.4971(19)
C12 H12A 0.9600
C12 H12B 0.9600
C12 H12C 0.9600
C13 C23 1.395(2)
C15 C16 1.400(2)
C15 C22 1.4034(18)
C16 C17 1.381(2)
C16 H16 0.9300
C17 C18 1.4150(19)
C17 H17 0.9300
C18 C21 1.408(2)
C19 C20 1.5014(19)
C19 H19A 0.9600
C19 H19B 0.9600
C19 H19C 0.9600
C20 C23 1.384(2)
C21 C22 1.385(2)
C21 H21 0.9300
C22 H22 0.9300
C23 H23 0.9300
C24 C25 1.406(2)
C24 C31 1.4153(19)
C25 C26 1.380(2)
C25 H25 0.9300
C26 C27 1.4047(18)
C26 H26 0.9300
C27 C32 1.401(2)
C29 C30 1.396(2)
C29 C34 1.4977(19)
C30 C33 1.3836(19)
C30 H30 0.9300
C31 C32 1.380(2)
C31 H31 0.9300
C32 H32 0.9300
C33 C35 1.5018(19)
C34 H34A 0.9600
C34 H34B 0.9600
C34 H34C 0.9600
C35 H35A 0.9600
C35 H35B 0.9600
C35 H35C 0.9600
C36 C43 1.369(2)
C36 C37 1.412(2)
C36 H36 0.9300
C37 C38 1.376(2)
C37 H37 0.9300
C38 C39 1.419(2)
C38 H38 0.9300
C39 C44 1.4260(19)
C39 C40 1.4367(19)
C40 C41 1.389(2)
C41 C46 1.4277(19)
C41 C42 1.4827(19)
C43 C44 1.4249(19)
C43 H43 0.9300
C44 C45 1.428(2)
C45 C46 1.366(2)
C45 H45 0.9300
C46 H46 0.9300
